data_2310482
loop_
_publ_author_name
'Schneider, W.'

_publ_section_title
;
 Neubestimmung der Kristallstruktur des Mangan-Leonits, K2 Mn (S O4)2 (H2
 O)4
;
_journal_name_full 'Acta Crystallographica (1,1948-23,1967)'
_journal_page_first 784
_journal_page_last 791
_journal_volume 14
_journal_year 1961
_chemical_formula_sum 'H8 K2 Mn O12 S2'
_chemical_name_systematic 'K2 Mn (S O4)2 (H2 O)4'
_space_group_IT_number 12
_symmetry_space_group_name_Hall '-C 2y'
_symmetry_space_group_name_H-M 'C 1 2/m 1'
_cell_angle_alpha 90
_cell_angle_beta 95
_cell_angle_gamma 90
_cell_formula_units_Z 4
_cell_length_a 12.03
_cell_length_b 9.61
_cell_length_c 9.98
_cell_volume 1149.380
_citation_journal_id_ASTM ACCRA9
_cod_data_source_file Schneider_ACCRA9_1961_1455.cif
_cod_data_source_block H8K2Mn1O12S2
_cod_original_cell_volume 1149.38
_cod_original_formula_sum 'H8 K2 Mn1 O12 S2'
_cod_database_code 2310482

loop_
_symmetry_equiv_pos_as_xyz
x,y,z
-x,y,-z
-x,-y,-z
x,-y,z
x+1/2,y+1/2,z
-x+1/2,y+1/2,-z
-x+1/2,-y+1/2,-z
x+1/2,-y+1/2,z

loop_
_atom_site_label
_atom_site_type_symbol
_atom_site_fract_x
_atom_site_fract_y
_atom_site_fract_z
_atom_site_occupancy
_atom_site_U_iso_or_equiv
O3 O-2 0.172 0 0.051 1 0.0
O5 O-2 0.169 0.5 0.439 1 0.0
O2 O-2 0.334 0.373 0.412 1 0.0
O4 O-2 0.184 0.5 0.1 1 0.0
Mn2 Mn+2 0 0.5 0.5 1 0.0
O9 O-2 0.496 0.5 0.223 1 0.0
S2 S+6 0.29 0.5 0.478 1 0.0
O6 O-2 0.191 0 0.376 1 0.0
S1 S+6 0.293 0 0.045 1 0.0
O1 O-2 0.337 0.127 0.111 1 0.0
Mn1 Mn+2 0 0 0 1 0.0
K1 K+1 0.171 0.263 0.248 1 0.0
O7 O-2 0.46 0.162 0.353 1 0.0
O8 O-2 0 0.225 0 1 0.0
